data_7150965
loop_
_publ_author_name
'Matsuhira, Takashi'
'Tsuchihashi, Kazuki'
'Yamamoto, Hitoshi'
'Okamura, Taka-aki'
'Ueyama, Norikazu'

_publ_section_title
;
 Novel photosystem involving protonation and deprotonation processes
 modelled on a PYP photocycle
;
_journal_issue 17
_journal_name_full 'Organic &amp; Biomolecular Chemistry'
_journal_page_first 3118
_journal_page_last 3126
_journal_paper_doi 10.1039/b807417h
_journal_volume 6
_journal_year 2008
_chemical_formula_moiety ' C13 H17 N O2'
_chemical_formula_sum 'C13 H17 N O2'
_chemical_formula_weight 219.28
_chemical_name_systematic
;
?
;
_space_group_IT_number 14
_symmetry_cell_setting monoclinic
_symmetry_space_group_name_Hall '-P 2ybc'
_symmetry_space_group_name_H-M 'P 1 21/c 1'
_atom_sites_solution_hydrogens geom
_atom_sites_solution_primary direct
_atom_sites_solution_secondary difmap
_audit_creation_method SHELXL-97
_cell_angle_alpha 90.00
_cell_angle_beta 103.58(2)
_cell_angle_gamma 90.00
_cell_formula_units_Z 4
_cell_length_a 11.000(6)
_cell_length_b 12.348(6)
_cell_length_c 9.398(7)
_cell_measurement_reflns_used 5348
_cell_measurement_temperature 200(2)
_cell_measurement_theta_max 27.5
_cell_measurement_theta_min 3.1
_cell_volume 1240.8(13)
_computing_cell_refinement PROCESS-AUTO
_computing_data_collection PROCESS-AUTO
_computing_data_reduction 'teXsan Ver. 1.11'
_computing_structure_refinement 'SHELXL-97 (Sheldrick, 1997)'
_computing_structure_solution 'SHELXS-97 (Sheldrick, 1990)'
_diffrn_ambient_temperature 200(2)
_diffrn_detector_area_resol_mean 10.00
_diffrn_measured_fraction_theta_full 0.998
_diffrn_measured_fraction_theta_max 0.998
_diffrn_measurement_device_type 'Rigaku RAXIS-RAPID Imaging Plate'
_diffrn_measurement_method \w
_diffrn_radiation_monochromator graphite
_diffrn_radiation_source 'fine-focus sealed tube'
_diffrn_radiation_type MoK\a
_diffrn_radiation_wavelength 0.71075
_diffrn_reflns_av_R_equivalents 0.0885
_diffrn_reflns_av_sigmaI/netI 0.0747
_diffrn_reflns_limit_h_max 14
_diffrn_reflns_limit_h_min -14
_diffrn_reflns_limit_k_max 14
_diffrn_reflns_limit_k_min -16
_diffrn_reflns_limit_l_max 12
_diffrn_reflns_limit_l_min -12
_diffrn_reflns_number 11384
_diffrn_reflns_theta_full 27.48
_diffrn_reflns_theta_max 27.48
_diffrn_reflns_theta_min 3.05
_exptl_absorpt_coefficient_mu 0.079
_exptl_absorpt_correction_type none
_exptl_crystal_colour colorless
_exptl_crystal_density_diffrn 1.174
_exptl_crystal_density_method 'not measured'
_exptl_crystal_description platelet
_exptl_crystal_F_000 472
_exptl_crystal_size_max 0.400
_exptl_crystal_size_mid 0.350
_exptl_crystal_size_min 0.080
_refine_diff_density_max 0.190
_refine_diff_density_min -0.166
_refine_diff_density_rms 0.039
_refine_ls_extinction_method none
_refine_ls_goodness_of_fit_ref 1.038
_refine_ls_hydrogen_treatment mixed
_refine_ls_matrix_type full
_refine_ls_number_parameters 151
_refine_ls_number_reflns 2835
_refine_ls_number_restraints 0
_refine_ls_restrained_S_all 1.038
_refine_ls_R_factor_all 0.1291
_refine_ls_R_factor_gt 0.0697
_refine_ls_shift/su_max 0.000
_refine_ls_shift/su_mean 0.000
_refine_ls_structure_factor_coef Fsqd
_refine_ls_weighting_details 'calc w=1/[\s^2^(Fo^2^)+(0.0367P)^2^+0.4805P] where P=(Fo^2^+2Fc^2^)/3'
_refine_ls_weighting_scheme calc
_refine_ls_wR_factor_gt 0.1113
_refine_ls_wR_factor_ref 0.1290
_reflns_number_gt 1705
_reflns_number_total 2835
_reflns_threshold_expression I>2\s(I)
_cod_data_source_file b807417h.txt
_cod_data_source_block shelxl_2
_cod_original_sg_symbol_H-M 'P 21/c '
_cod_original_formula_sum ' C13 H17 N O2'
_cod_database_code 7150965

loop_
_symmetry_equiv_pos_as_xyz
'x, y, z'
'-x, y+1/2, -z+1/2'
'-x, -y, -z'
'x, -y-1/2, z-1/2'

loop_
_atom_site_label
_atom_site_type_symbol
_atom_site_fract_x
_atom_site_fract_y
_atom_site_fract_z
_atom_site_U_iso_or_equiv
_atom_site_adp_type
_atom_site_occupancy
_atom_site_symmetry_multiplicity
_atom_site_calc_flag
_atom_site_refinement_flags
_atom_site_disorder_assembly
_atom_site_disorder_group
O01 O 0.55974(14) 0.43812(12) 0.17240(18) 0.0413(4) Uani 1 1 d . . .
H01 H 0.507(2) 0.3819(19) 0.144(3) 0.050 Uiso 1 1 d . . .
O02 O 0.43006(14) 0.27946(11) 0.05640(17) 0.0416(4) Uani 1 1 d . . .
N1 N 0.37465(17) 0.10782(14) 0.0982(2) 0.0366(5) Uani 1 1 d . . .
H1 H 0.396(2) 0.0493(18) 0.153(3) 0.044 Uiso 1 1 d . . .
C1 C 0.6739(2) 0.40946(17) 0.1509(2) 0.0350(5) Uani 1 1 d . . .
C2 C 0.7391(2) 0.48731(18) 0.0923(3) 0.0414(6) Uani 1 1 d . . .
H2 H 0.7010 0.5552 0.0624 0.050 Uiso 1 1 calc R . .
C3 C 0.8579(2) 0.4669(2) 0.0774(3) 0.0489(6) Uani 1 1 d . . .
H3 H 0.9018 0.5207 0.0374 0.059 Uiso 1 1 calc R . .
C4 C 0.9143(2) 0.3680(2) 0.1202(3) 0.0492(6) Uani 1 1 d . . .
H4 H 0.9962 0.3532 0.1087 0.059 Uiso 1 1 calc R . .
C5 C 0.8499(2) 0.29157(18) 0.1798(3) 0.0407(6) Uani 1 1 d . . .
H5 H 0.8898 0.2247 0.2118 0.049 Uiso 1 1 calc R . .
C6 C 0.72794(19) 0.30855(16) 0.1949(2) 0.0337(5) Uani 1 1 d . . .
C7 C 0.6727(2) 0.22474(17) 0.2733(3) 0.0388(5) Uani 1 1 d . . .
H7 H 0.7296 0.1990 0.3589 0.047 Uiso 1 1 calc R . .
C8 C 0.5607(2) 0.17742(17) 0.2505(3) 0.0381(5) Uani 1 1 d . . .
H8 H 0.5505 0.1266 0.3227 0.046 Uiso 1 1 calc R . .
C9 C 0.4507(2) 0.19342(17) 0.1280(2) 0.0345(5) Uani 1 1 d . . .
C10 C 0.2603(2) 0.10082(18) -0.0204(2) 0.0385(5) Uani 1 1 d . . .
C11 C 0.1652(2) 0.1835(2) 0.0044(3) 0.0533(7) Uani 1 1 d . . .
H11A H 0.1458 0.1703 0.0995 0.064 Uiso 1 1 calc R . .
H11B H 0.0886 0.1770 -0.0734 0.064 Uiso 1 1 calc R . .
H11C H 0.1998 0.2565 0.0029 0.064 Uiso 1 1 calc R . .
C12 C 0.2077(2) -0.01303(19) -0.0148(3) 0.0558(7) Uani 1 1 d . . .
H12A H 0.2691 -0.0664 -0.0308 0.067 Uiso 1 1 calc R . .
H12B H 0.1305 -0.0206 -0.0914 0.067 Uiso 1 1 calc R . .
H12C H 0.1897 -0.0252 0.0812 0.067 Uiso 1 1 calc R . .
C13 C 0.2931(2) 0.1181(2) -0.1674(3) 0.0538(7) Uani 1 1 d . . .
H13A H 0.3545 0.0637 -0.1803 0.065 Uiso 1 1 calc R . .
H13B H 0.3286 0.1907 -0.1702 0.065 Uiso 1 1 calc R . .
H13C H 0.2175 0.1111 -0.2463 0.065 Uiso 1 1 calc R . .

loop_
_atom_site_aniso_label
_atom_site_aniso_U_11
_atom_site_aniso_U_22
_atom_site_aniso_U_33
_atom_site_aniso_U_23
_atom_site_aniso_U_13
_atom_site_aniso_U_12
O01 0.0388(9) 0.0343(9) 0.0525(11) -0.0055(7) 0.0143(8) -0.0017(7)
O02 0.0465(9) 0.0349(8) 0.0403(10) 0.0061(7) 0.0042(8) -0.0021(7)
N1 0.0394(11) 0.0332(10) 0.0350(11) 0.0034(8) 0.0045(9) -0.0032(9)
C1 0.0358(12) 0.0370(12) 0.0313(12) -0.0038(9) 0.0061(10) -0.0013(10)
C2 0.0441(14) 0.0386(12) 0.0405(14) 0.0037(10) 0.0080(11) -0.0011(11)
C3 0.0449(14) 0.0520(15) 0.0508(16) 0.0082(12) 0.0132(12) -0.0076(13)
C4 0.0365(13) 0.0586(16) 0.0537(17) 0.0008(12) 0.0132(12) -0.0016(12)
C5 0.0380(13) 0.0401(12) 0.0412(15) -0.0017(10) 0.0034(11) 0.0016(11)
C6 0.0359(12) 0.0370(12) 0.0261(12) -0.0038(9) 0.0032(10) -0.0037(10)
C7 0.0422(13) 0.0384(12) 0.0328(13) 0.0040(10) 0.0025(10) 0.0005(11)
C8 0.0439(13) 0.0372(12) 0.0332(13) 0.0045(10) 0.0091(10) -0.0018(11)
C9 0.0367(12) 0.0358(12) 0.0332(13) -0.0008(9) 0.0128(10) 0.0017(10)
C10 0.0398(12) 0.0411(12) 0.0321(13) -0.0003(10) 0.0033(10) -0.0037(11)
C11 0.0446(15) 0.0578(16) 0.0539(18) -0.0079(12) 0.0046(13) 0.0009(12)
C12 0.0614(17) 0.0483(15) 0.0504(17) 0.0007(12) -0.0014(13) -0.0136(13)
C13 0.0592(16) 0.0674(17) 0.0333(14) -0.0009(12) 0.0080(12) -0.0050(14)

loop_
_atom_type_symbol
_atom_type_description
_atom_type_scat_dispersion_real
_atom_type_scat_dispersion_imag
_atom_type_scat_source
C C 0.0033 0.0016 'International Tables Vol C Tables 4.2.6.8 and 6.1.1.4'
H H 0.0000 0.0000 'International Tables Vol C Tables 4.2.6.8 and 6.1.1.4'
O O 0.0106 0.0060 'International Tables Vol C Tables 4.2.6.8 and 6.1.1.4'
N N 0.0061 0.0033 'International Tables Vol C Tables 4.2.6.8 and 6.1.1.4'

loop_
_geom_angle_atom_site_label_1
_geom_angle_atom_site_label_2
_geom_angle_atom_site_label_3
_geom_angle
_geom_angle_site_symmetry_1
_geom_angle_site_symmetry_3
_geom_angle_publ_flag
C1 O01 H01 108.1(14) . . ?
C9 N1 C10 125.86(19) . . ?
C9 N1 H1 117.0(15) . . ?
C10 N1 H1 117.1(15) . . ?
O01 C1 C2 117.26(19) . . ?
O01 C1 C6 121.87(19) . . ?
C2 C1 C6 120.7(2) . . ?
C3 C2 C1 120.4(2) . . ?
C3 C2 H2 119.8 . . ?
C1 C2 H2 119.8 . . ?
C2 C3 C4 120.3(2) . . ?
C2 C3 H3 119.8 . . ?
C4 C3 H3 119.8 . . ?
C5 C4 C3 119.0(2) . . ?
C5 C4 H4 120.5 . . ?
C3 C4 H4 120.5 . . ?
C4 C5 C6 122.5(2) . . ?
C4 C5 H5 118.8 . . ?
C6 C5 H5 118.8 . . ?
C5 C6 C1 117.00(19) . . ?
C5 C6 C7 117.50(19) . . ?
C1 C6 C7 125.00(19) . . ?
C8 C7 C6 134.2(2) . . ?
C8 C7 H7 112.9 . . ?
C6 C7 H7 112.9 . . ?
C7 C8 C9 128.6(2) . . ?
C7 C8 H8 115.7 . . ?
C9 C8 H8 115.7 . . ?
O02 C9 N1 122.3(2) . . ?
O02 C9 C8 123.1(2) . . ?
N1 C9 C8 114.60(19) . . ?
N1 C10 C11 109.93(19) . . ?
N1 C10 C13 109.60(19) . . ?
C11 C10 C13 111.3(2) . . ?
N1 C10 C12 106.94(18) . . ?
C11 C10 C12 109.5(2) . . ?
C13 C10 C12 109.5(2) . . ?
C10 C11 H11A 109.5 . . ?
C10 C11 H11B 109.5 . . ?
H11A C11 H11B 109.5 . . ?
C10 C11 H11C 109.5 . . ?
H11A C11 H11C 109.5 . . ?
H11B C11 H11C 109.5 . . ?
C10 C12 H12A 109.5 . . ?
C10 C12 H12B 109.5 . . ?
H12A C12 H12B 109.5 . . ?
C10 C12 H12C 109.5 . . ?
H12A C12 H12C 109.5 . . ?
H12B C12 H12C 109.5 . . ?
C10 C13 H13A 109.5 . . ?
C10 C13 H13B 109.5 . . ?
H13A C13 H13B 109.5 . . ?
C10 C13 H13C 109.5 . . ?
H13A C13 H13C 109.5 . . ?
H13B C13 H13C 109.5 . . ?

loop_
_geom_bond_atom_site_label_1
_geom_bond_atom_site_label_2
_geom_bond_distance
_geom_bond_site_symmetry_2
_geom_bond_publ_flag
O01 C1 1.365(3) . ?
O01 H01 0.91(2) . ?
O02 C9 1.250(2) . ?
N1 C9 1.336(3) . ?
N1 C10 1.474(3) . ?
N1 H1 0.88(2) . ?
C1 C2 1.387(3) . ?
C1 C6 1.401(3) . ?
C2 C3 1.371(3) . ?
C2 H2 0.9500 . ?
C3 C4 1.386(3) . ?
C3 H3 0.9500 . ?
C4 C5 1.375(3) . ?
C4 H4 0.9500 . ?
C5 C6 1.397(3) . ?
C5 H5 0.9500 . ?
C6 C7 1.481(3) . ?
C7 C8 1.334(3) . ?
C7 H7 0.9500 . ?
C8 C9 1.474(3) . ?
C8 H8 0.9500 . ?
C10 C11 1.518(3) . ?
C10 C13 1.523(3) . ?
C10 C12 1.526(3) . ?
C11 H11A 0.9800 . ?
C11 H11B 0.9800 . ?
C11 H11C 0.9800 . ?
C12 H12A 0.9800 . ?
C12 H12B 0.9800 . ?
C12 H12C 0.9800 . ?
C13 H13A 0.9800 . ?
C13 H13B 0.9800 . ?
C13 H13C 0.9800 . ?

loop_
_geom_torsion_atom_site_label_1
_geom_torsion_atom_site_label_2
_geom_torsion_atom_site_label_3
_geom_torsion_atom_site_label_4
_geom_torsion
_geom_torsion_site_symmetry_1
_geom_torsion_site_symmetry_2
_geom_torsion_site_symmetry_3
_geom_torsion_site_symmetry_4
_geom_torsion_publ_flag
O01 C1 C2 C3 175.4(2) . . . . ?
C6 C1 C2 C3 -0.4(3) . . . . ?
C1 C2 C3 C4 0.2(4) . . . . ?
C2 C3 C4 C5 -0.9(4) . . . . ?
C3 C4 C5 C6 1.9(4) . . . . ?
C4 C5 C6 C1 -2.1(3) . . . . ?
C4 C5 C6 C7 -174.3(2) . . . . ?
O01 C1 C6 C5 -174.3(2) . . . . ?
C2 C1 C6 C5 1.3(3) . . . . ?
O01 C1 C6 C7 -2.6(3) . . . . ?
C2 C1 C6 C7 172.9(2) . . . . ?
C5 C6 C7 C8 -137.4(3) . . . . ?
C1 C6 C7 C8 51.1(4) . . . . ?
C6 C7 C8 C9 2.1(4) . . . . ?
C10 N1 C9 O02 1.0(3) . . . . ?
C10 N1 C9 C8 -178.33(19) . . . . ?
C7 C8 C9 O02 -27.0(4) . . . . ?
C7 C8 C9 N1 152.3(2) . . . . ?
C9 N1 C10 C11 -63.2(3) . . . . ?
C9 N1 C10 C13 59.5(3) . . . . ?
C9 N1 C10 C12 178.0(2) . . . . ?

loop_
_cod_related_entry_id
_cod_related_entry_database
_cod_related_entry_code
1 ChemSpider 30653429
